data_2210085
loop_
_publ_author_name
'Chavda, Sameer'
'Eames, Jason'
'Flinn, Anthony'
'Motevalli, Majid'
'Malatesti, Nela'

_publ_section_title
(--)-(4<i>R</i>,5<i>S</i>)-3-[2(<i>R</i>)-(4-Chlorophenyl)propionyl]-4-methyl-5-phenyloxazolidin-2-one
_journal_coeditor_code BI2031
_journal_issue 9
_journal_name_full 'Acta Crystallographica Section E'
_journal_page_first o4039
_journal_page_last o4040
_journal_paper_doi 10.1107/S1600536806031837
_journal_volume 62
_journal_year 2006
_chemical_formula_iupac 'C19 H18 Cl N O3'
_chemical_formula_moiety 'C19 H18 Cl N O3'
_chemical_formula_sum 'C19 H18 Cl N O3'
_chemical_formula_weight 343.79
_chemical_name_systematic
;
(-)-(4<i>R</i>,5<i>S</i>)-3-[2(<i>R</i>)-(4-Chlorophenyl)propionyl]-4-methyl-
5-phenyloxazolidin-2-one
;
_space_group_IT_number 19
_symmetry_cell_setting orthorhombic
_symmetry_space_group_name_Hall 'P 2ac 2ab'
_symmetry_space_group_name_H-M 'P 21 21 21'
_atom_sites_solution_hydrogens geom
_atom_sites_solution_primary direct
_atom_sites_solution_secondary difmap
_cell_angle_alpha 90.00
_cell_angle_beta 90.00
_cell_angle_gamma 90.00
_cell_formula_units_Z 4
_cell_length_a 7.105(3)
_cell_length_b 25.662(12)
_cell_length_c 9.580(8)
_cell_measurement_reflns_used 25
_cell_measurement_temperature 160(2)
_cell_measurement_theta_max 11.9
_cell_measurement_theta_min 8.2
_cell_volume 1746.7(18)
_computing_cell_refinement 'CAD-4 EXPRESS'
_computing_data_collection 'CAD-4 EXPRESS (Enraf--Nonius, 1994)'
_computing_data_reduction 'XCAD4 (Harms & Wocadlo, 1995)'
_computing_molecular_graphics 'ORTEP-3 for Windows (Farrugia, 1997)'
_computing_publication_material 'WinGX (Farrugia, 1999)'
_computing_structure_refinement 'SHELXL97 (Sheldrick, 1997)'
_computing_structure_solution 'SHELXS97 (Sheldrick, 1997)'
_diffrn_ambient_temperature 160(2)
_diffrn_measured_fraction_theta_full 0.994
_diffrn_measured_fraction_theta_max 0.994
_diffrn_measurement_device '\k-geometry diffractometer'
_diffrn_measurement_device_type 'Enraf--Nonius CAD-4'
_diffrn_measurement_method \w/2\q
_diffrn_radiation_monochromator graphite
_diffrn_radiation_source 'fine-focus sealed tube'
_diffrn_radiation_type MoK\a
_diffrn_radiation_wavelength 0.71073
_diffrn_reflns_av_R_equivalents 0.0444
_diffrn_reflns_av_sigmaI/netI 0.0948
_diffrn_reflns_limit_h_max 8
_diffrn_reflns_limit_h_min -7
_diffrn_reflns_limit_k_max 30
_diffrn_reflns_limit_k_min -29
_diffrn_reflns_limit_l_max 11
_diffrn_reflns_limit_l_min -9
_diffrn_reflns_number 2316
_diffrn_reflns_theta_full 25.15
_diffrn_reflns_theta_max 24.98
_diffrn_reflns_theta_min 1.59
_diffrn_standards_decay_% 2
_diffrn_standards_interval_time 60
_diffrn_standards_number 2
_exptl_absorpt_coefficient_mu 0.235
_exptl_absorpt_correction_type none
_exptl_absorpt_process_details
;
;
_exptl_crystal_colour colourless
_exptl_crystal_density_diffrn 1.307
_exptl_crystal_density_method 'not measured'
_exptl_crystal_description prism
_exptl_crystal_F_000 720
_exptl_crystal_size_max 0.20
_exptl_crystal_size_mid 0.10
_exptl_crystal_size_min 0.10
_refine_diff_density_max 0.214
_refine_diff_density_min -0.222
_refine_ls_abs_structure_details
;
assigned on the basis of known starting material
;
_refine_ls_extinction_method none
_refine_ls_goodness_of_fit_ref 1.037
_refine_ls_hydrogen_treatment constr
_refine_ls_matrix_type full
_refine_ls_number_parameters 219
_refine_ls_number_reflns 1794
_refine_ls_number_restraints 0
_refine_ls_restrained_S_all 1.037
_refine_ls_R_factor_all 0.1314
_refine_ls_R_factor_gt 0.0469
_refine_ls_shift/su_max 0.000
_refine_ls_shift/su_mean 0.000
_refine_ls_structure_factor_coef Fsqd
_refine_ls_weighting_details 'calc w=1/[\s^2^(Fo^2^)+(0.0394P)^2^] where P=(Fo^2^+2Fc^2^)/3'
_refine_ls_weighting_scheme calc
_refine_ls_wR_factor_gt 0.0848
_refine_ls_wR_factor_ref 0.1054
_reflns_number_gt 1083
_reflns_number_total 1794
_reflns_threshold_expression I>2\s(I)
_cod_data_source_file bi2031.cif
_cod_data_source_block I
_cod_database_code 2210085
_cod_database_fobs_code 2210085

loop_
_symmetry_equiv_pos_as_xyz
'x, y, z'
'-x+1/2, -y, z+1/2'
'x+1/2, -y+1/2, -z'
'-x, y+1/2, -z+1/2'

loop_
_atom_site_type_symbol
_atom_site_label
_atom_site_fract_x
_atom_site_fract_y
_atom_site_fract_z
_atom_site_U_iso_or_equiv
_atom_site_adp_type
_atom_site_calc_flag
_atom_site_refinement_flags
_atom_site_occupancy
C C1 0.0521(7) 0.99165(16) 0.6453(5) 0.0297(11) Uani d . 1
H H1 0.1699 1.0054 0.6015 0.036 Uiso calc R 1
C C2 -0.1152(6) 0.99826(18) 0.5432(5) 0.0313(12) Uani d . 1
H H2 -0.0641 0.9989 0.4459 0.038 Uiso calc R 1
C C3 -0.1139(7) 0.9124(2) 0.6137(6) 0.0431(15) Uani d . 1
C C4 0.0255(7) 1.01583(19) 0.7868(5) 0.0392(14) Uani d . 1
H H4A -0.0933 1.0036 0.8273 0.059 Uiso calc R 1
H H4B 0.0221 1.0539 0.7777 0.059 Uiso calc R 1
H H4C 0.1302 1.0058 0.8478 0.059 Uiso calc R 1
C C5 -0.2390(7) 1.04543(19) 0.5625(5) 0.0316(12) Uani d . 1
C C6 -0.1982(7) 1.0901(2) 0.4914(5) 0.0438(14) Uani d . 1
H H6 -0.0943 1.0908 0.4291 0.053 Uiso calc R 1
C C7 -0.3074(9) 1.1346(2) 0.5092(7) 0.0571(17) Uani d . 1
H H7 -0.2767 1.1657 0.4602 0.069 Uiso calc R 1
C C8 -0.4585(9) 1.1337(2) 0.5972(6) 0.0546(17) Uani d . 1
H H8 -0.5331 1.1641 0.6094 0.065 Uiso calc R 1
C C9 -0.5026(7) 1.0886(2) 0.6681(5) 0.0504(15) Uani d . 1
H H9 -0.6070 1.0882 0.7300 0.061 Uiso calc R 1
C C10 -0.3963(7) 1.0440(2) 0.6502(5) 0.0399(13) Uani d . 1
H H10 -0.4298 1.0127 0.6969 0.048 Uiso calc R 1
C C11 0.2150(7) 0.9084(2) 0.7053(5) 0.0382(13) Uani d . 1
C C12 0.2189(7) 0.84953(18) 0.6971(5) 0.0371(13) Uani d . 1
H H12 0.0913 0.8361 0.7222 0.045 Uiso calc R 1
C C13 0.2654(7) 0.83165(18) 0.5505(5) 0.0346(13) Uani d . 1
C C14 0.4216(7) 0.85110(19) 0.4812(5) 0.0389(13) Uani d . 1
H H14 0.4948 0.8777 0.5240 0.047 Uiso calc R 1
C C15 0.4732(8) 0.83257(19) 0.3506(5) 0.0438(14) Uani d . 1
H H15 0.5781 0.8470 0.3029 0.053 Uiso calc R 1
C C16 0.3700(9) 0.79294(19) 0.2913(5) 0.0459(15) Uani d . 1
C C17 0.2146(9) 0.7732(2) 0.3574(6) 0.0539(17) Uani d . 1
H H17 0.1434 0.7462 0.3148 0.065 Uiso calc R 1
C C18 0.1616(9) 0.7925(2) 0.4861(6) 0.0513(16) Uani d . 1
H H18 0.0530 0.7789 0.5311 0.062 Uiso calc R 1
C C19 0.3609(8) 0.8280(2) 0.8017(5) 0.0443(14) Uani d . 1
H H19A 0.4877 0.8396 0.7760 0.066 Uiso calc R 1
H H19B 0.3560 0.7898 0.8009 0.066 Uiso calc R 1
H H19C 0.3302 0.8407 0.8954 0.066 Uiso calc R 1
Cl Cl1 0.4415(3) 0.76689(5) 0.13160(15) 0.0697(6) Uani d . 1
N N1 0.0589(6) 0.93434(14) 0.6506(4) 0.0346(10) Uani d . 1
O O1 -0.2233(5) 0.95084(13) 0.5604(4) 0.0455(10) Uani d . 1
O O2 -0.1685(5) 0.86858(14) 0.6235(5) 0.0629(13) Uani d . 1
O O3 0.3457(5) 0.93430(12) 0.7494(4) 0.0425(9) Uani d . 1

loop_
_atom_site_aniso_label
_atom_site_aniso_U_11
_atom_site_aniso_U_22
_atom_site_aniso_U_33
_atom_site_aniso_U_12
_atom_site_aniso_U_13
_atom_site_aniso_U_23
C1 0.021(3) 0.032(3) 0.036(3) 0.000(2) -0.003(3) 0.007(2)
C2 0.026(3) 0.038(3) 0.030(3) 0.003(2) 0.001(2) 0.000(2)
C3 0.033(3) 0.034(3) 0.063(4) -0.002(3) -0.019(3) 0.009(3)
C4 0.030(3) 0.052(3) 0.036(3) 0.008(3) -0.006(3) -0.002(3)
C5 0.026(3) 0.040(3) 0.029(3) 0.009(2) -0.001(3) 0.004(2)
C6 0.031(3) 0.048(3) 0.053(4) 0.003(3) 0.008(3) 0.010(3)
C7 0.047(4) 0.052(4) 0.072(4) 0.014(3) 0.008(4) 0.007(3)
C8 0.044(4) 0.056(4) 0.064(4) 0.023(3) 0.005(4) -0.001(3)
C9 0.029(3) 0.072(4) 0.050(4) 0.010(3) 0.008(3) -0.003(3)
C10 0.034(3) 0.046(3) 0.040(3) -0.003(3) -0.003(3) 0.010(3)
C11 0.032(3) 0.041(3) 0.041(3) 0.002(3) -0.001(3) 0.006(3)
C12 0.028(3) 0.033(3) 0.050(3) -0.002(2) -0.008(3) 0.008(3)
C13 0.029(3) 0.031(3) 0.044(3) -0.005(2) -0.013(3) 0.007(2)
C14 0.034(3) 0.034(3) 0.049(3) -0.008(3) -0.011(3) -0.005(3)
C15 0.040(3) 0.044(3) 0.046(3) -0.002(3) -0.011(3) 0.004(3)
C16 0.069(4) 0.024(3) 0.045(3) 0.004(3) -0.021(4) 0.006(3)
C17 0.073(5) 0.033(3) 0.055(4) -0.018(3) -0.028(4) 0.004(3)
C18 0.052(4) 0.046(3) 0.056(4) -0.016(3) -0.017(3) 0.012(3)
C19 0.041(3) 0.048(3) 0.044(3) 0.003(3) -0.010(3) 0.012(3)
Cl1 0.1206(16) 0.0473(9) 0.0412(8) 0.0003(10) -0.0178(11) -0.0029(7)
N1 0.022(2) 0.038(2) 0.044(3) 0.000(2) -0.009(2) 0.006(2)
O1 0.034(2) 0.036(2) 0.067(3) 0.0029(18) -0.023(2) 0.0009(19)
O2 0.036(2) 0.039(2) 0.114(4) -0.0045(19) -0.028(3) 0.004(2)
O3 0.026(2) 0.040(2) 0.061(2) -0.0048(17) -0.012(2) 0.0033(18)

loop_
_atom_type_symbol
_atom_type_description
_atom_type_scat_dispersion_real
_atom_type_scat_dispersion_imag
_atom_type_scat_source
C C 0.0033 0.0016 'International Tables Vol C Tables 4.2.6.8 and 6.1.1.4'
H H 0.0000 0.0000 'International Tables Vol C Tables 4.2.6.8 and 6.1.1.4'
Cl Cl 0.1484 0.1585 'International Tables Vol C Tables 4.2.6.8 and 6.1.1.4'
N N 0.0061 0.0033 'International Tables Vol C Tables 4.2.6.8 and 6.1.1.4'
O O 0.0106 0.0060 'International Tables Vol C Tables 4.2.6.8 and 6.1.1.4'

loop_
_geom_angle_atom_site_label_1
_geom_angle_atom_site_label_2
_geom_angle_atom_site_label_3
_geom_angle
_geom_angle_publ_flag
N1 C1 C4 112.7(4) no
N1 C1 C2 99.0(4) no
C4 C1 C2 115.3(4) no
N1 C1 H1 109.8 no
C4 C1 H1 109.8 no
C2 C1 H1 109.8 no
O1 C2 C5 110.5(4) no
O1 C2 C1 104.1(3) no
C5 C2 C1 117.3(4) no
O1 C2 H2 108.2 no
C5 C2 H2 108.2 no
C1 C2 H2 108.2 no
O2 C3 O1 121.9(5) no
O2 C3 N1 130.2(5) no
O1 C3 N1 107.9(4) no
C1 C4 H4A 109.5 no
C1 C4 H4B 109.5 no
H4A C4 H4B 109.5 no
C1 C4 H4C 109.5 no
H4A C4 H4C 109.5 no
H4B C4 H4C 109.5 no
C6 C5 C10 119.5(5) no
C6 C5 C2 119.3(5) no
C10 C5 C2 121.2(4) no
C5 C6 C7 120.7(5) no
C5 C6 H6 119.7 no
C7 C6 H6 119.7 no
C8 C7 C6 120.0(6) no
C8 C7 H7 120.0 no
C6 C7 H7 120.0 no
C7 C8 C9 119.8(5) no
C7 C8 H8 120.1 no
C9 C8 H8 120.1 no
C8 C9 C10 120.7(5) no
C8 C9 H9 119.7 no
C10 C9 H9 119.7 no
C9 C10 C5 119.3(5) no
C9 C10 H10 120.4 no
C5 C10 H10 120.4 no
O3 C11 N1 118.4(5) no
O3 C11 C12 123.3(5) no
N1 C11 C12 118.1(5) no
C13 C12 C11 110.8(4) no
C13 C12 C19 110.8(4) no
C11 C12 C19 109.9(4) no
C13 C12 H12 108.4 no
C11 C12 H12 108.4 no
C19 C12 H12 108.4 no
C14 C13 C18 118.2(5) no
C14 C13 C12 120.6(5) no
C18 C13 C12 121.0(5) no
C13 C14 C15 121.3(5) no
C13 C14 H14 119.3 no
C15 C14 H14 119.3 no
C16 C15 C14 119.0(5) no
C16 C15 H15 120.5 no
C14 C15 H15 120.5 no
C17 C16 C15 120.7(5) no
C17 C16 Cl1 119.9(4) no
C15 C16 Cl1 119.4(5) no
C16 C17 C18 120.0(5) no
C16 C17 H17 120.0 no
C18 C17 H17 120.0 no
C17 C18 C13 120.7(6) no
C17 C18 H18 119.6 no
C13 C18 H18 119.6 no
C12 C19 H19A 109.5 no
C12 C19 H19B 109.5 no
H19A C19 H19B 109.5 no
C12 C19 H19C 109.5 no
H19A C19 H19C 109.5 no
H19B C19 H19C 109.5 no
C11 N1 C3 127.0(4) no
C11 N1 C1 121.0(4) no
C3 N1 C1 111.4(4) no
C3 O1 C2 110.4(4) no

loop_
_geom_bond_atom_site_label_1
_geom_bond_atom_site_label_2
_geom_bond_distance
_geom_bond_publ_flag
C1 N1 1.472(5) no
C1 C4 1.503(6) no
C1 C2 1.548(6) no
C1 H1 1.000 no
C2 O1 1.449(5) no
C2 C5 1.508(6) no
C2 H2 1.000 no
C3 O2 1.194(6) no
C3 O1 1.355(6) no
C3 N1 1.396(6) no
C4 H4A 0.980 no
C4 H4B 0.980 no
C4 H4C 0.980 no
C5 C6 1.364(7) no
C5 C10 1.399(7) no
C6 C7 1.392(7) no
C6 H6 0.950 no
C7 C8 1.365(8) no
C7 H7 0.950 no
C8 C9 1.378(7) no
C8 H8 0.950 no
C9 C10 1.383(7) no
C9 H9 0.950 no
C10 H10 0.950 no
C11 O3 1.217(6) no
C11 N1 1.396(6) no
C11 C12 1.513(7) no
C12 C13 1.514(7) no
C12 C19 1.526(6) no
C12 H12 1.000 no
C13 C14 1.387(7) no
C13 C18 1.391(7) no
C14 C15 1.388(6) no
C14 H14 0.950 no
C15 C16 1.377(7) no
C15 H15 0.950 no
C16 C17 1.370(8) no
C16 Cl1 1.745(6) no
C17 C18 1.381(8) no
C17 H17 0.950 no
C18 H18 0.950 no
C19 H19A 0.980 no
C19 H19B 0.980 no
C19 H19C 0.980 no

loop_
_geom_torsion_atom_site_label_1
_geom_torsion_atom_site_label_2
_geom_torsion_atom_site_label_3
_geom_torsion_atom_site_label_4
_geom_torsion
_geom_torsion_publ_flag
N1 C1 C2 O1 25.6(4) no
C4 C1 C2 O1 -94.8(5) no
N1 C1 C2 C5 148.1(4) no
C4 C1 C2 C5 27.7(6) no
O1 C2 C5 C6 -149.4(4) no
C1 C2 C5 C6 91.5(6) no
O1 C2 C5 C10 29.6(6) no
C1 C2 C5 C10 -89.5(5) no
C10 C5 C6 C7 2.4(8) no
C2 C5 C6 C7 -178.6(5) no
C5 C6 C7 C8 -0.9(9) no
C6 C7 C8 C9 0.0(9) no
C7 C8 C9 C10 -0.7(8) no
C8 C9 C10 C5 2.2(8) no
C6 C5 C10 C9 -3.0(7) no
C2 C5 C10 C9 178.0(4) no
O3 C11 C12 C13 -99.3(6) no
N1 C11 C12 C13 76.1(6) no
O3 C11 C12 C19 23.4(7) no
N1 C11 C12 C19 -161.1(4) no
C11 C12 C13 C14 51.5(6) no
C19 C12 C13 C14 -70.7(6) no
C11 C12 C13 C18 -133.5(5) no
C19 C12 C13 C18 104.3(6) no
C18 C13 C14 C15 0.5(7) no
C12 C13 C14 C15 175.7(5) no
C13 C14 C15 C16 -2.1(7) no
C14 C15 C16 C17 2.3(8) no
C14 C15 C16 Cl1 -176.4(4) no
C15 C16 C17 C18 -1.0(8) no
Cl1 C16 C17 C18 177.7(4) no
C16 C17 C18 C13 -0.6(8) no
C14 C13 C18 C17 0.8(8) no
C12 C13 C18 C17 -174.3(5) no
O3 C11 N1 C3 -170.2(5) no
C12 C11 N1 C3 14.2(8) no
O3 C11 N1 C1 0.4(7) no
C12 C11 N1 C1 -175.3(4) no
O2 C3 N1 C11 2.3(10) no
O1 C3 N1 C11 -177.8(4) no
O2 C3 N1 C1 -169.0(6) no
O1 C3 N1 C1 10.9(6) no
C4 C1 N1 C11 -72.3(6) no
C2 C1 N1 C11 165.3(4) no
C4 C1 N1 C3 99.6(5) no
C2 C1 N1 C3 -22.8(5) no
O2 C3 O1 C2 -172.4(5) no
N1 C3 O1 C2 7.7(6) no
C5 C2 O1 C3 -148.7(4) no
C1 C2 O1 C3 -21.9(5) no

loop_
_cod_related_entry_id
_cod_related_entry_database
_cod_related_entry_code
1 ChemSpider 21178893
